data_4317037
loop_
_publ_author_name
'Dumitru Ghereg'
'Heinz Gornitzka'
'Jean Escudi\'e'
'Sonia Ladeira'

_publ_section_title
;
 The Reactivity of Phosphagermaallene Tip(t-Bu)Ge=C=PMes* with Doubly and
 Triply Bonded Nitrogen Compounds
;
_journal_name_full 'Inorganic Chemistry'
_journal_page_first 10497
_journal_page_last 10505
_journal_paper_doi 10.1021/ic1014913
_journal_volume 49
_journal_year 2010
_chemical_compound_source 'synthesis as described'
_chemical_formula_moiety 'C48 H72 Ge N O2 P'
_chemical_formula_sum 'C48 H72 Ge N O2 P'
_chemical_formula_weight 798.65
_chemical_name_systematic
;
 ?
;
_space_group_IT_number 2
_symmetry_cell_setting triclinic
_symmetry_Int_Tables_number 2
_symmetry_space_group_name_Hall '-P 1'
_symmetry_space_group_name_H-M 'P -1'
_atom_sites_solution_hydrogens geom
_atom_sites_solution_primary direct
_atom_sites_solution_secondary difmap
_cell_angle_alpha 98.915(1)
_cell_angle_beta 95.089(1)
_cell_angle_gamma 93.842(1)
_cell_formula_units_Z 2
_cell_length_a 9.2525(1)
_cell_length_b 11.0188(2)
_cell_length_c 23.1235(3)
_cell_measurement_reflns_used 9957
_cell_measurement_temperature 193(2)
_cell_measurement_theta_max 27.61
_cell_measurement_theta_min 2.21
_cell_measurement_wavelength 0.71073
_cell_volume 2311.99(6)
_computing_cell_refinement 'Bruker SMART'
_computing_data_collection 'Bruker SMART'
_computing_data_reduction 'Bruker SAINT'
_computing_publication_material 'WinGX publication routines (Farrugia, 1999)'
_computing_structure_refinement 'SHELXL-97 (Sheldrick, 1997)'
_computing_structure_solution 'SHELXS-97 (Sheldrick, 1990)'
_diffrn_ambient_temperature 193(2)
_diffrn_measured_fraction_theta_full 0.999
_diffrn_measured_fraction_theta_max 0.999
_diffrn_measurement_device_type 'CCD area detector'
_diffrn_measurement_method 'phi and omega scans'
_diffrn_radiation_monochromator graphite
_diffrn_radiation_probe x-ray
_diffrn_radiation_source 'fine-focus sealed tube'
_diffrn_radiation_type MoK\a
_diffrn_radiation_wavelength 0.71073
_diffrn_reflns_av_R_equivalents 0.0358
_diffrn_reflns_av_unetI/netI 0.0409
_diffrn_reflns_limit_h_max 12
_diffrn_reflns_limit_h_min -12
_diffrn_reflns_limit_k_max 14
_diffrn_reflns_limit_k_min -14
_diffrn_reflns_limit_l_max 30
_diffrn_reflns_limit_l_min -31
_diffrn_reflns_number 37910
_diffrn_reflns_theta_full 28.7
_diffrn_reflns_theta_max 28.7
_diffrn_reflns_theta_min 1.79
_exptl_absorpt_coefficient_mu 0.733
_exptl_absorpt_correction_T_max 0.865
_exptl_absorpt_correction_T_min 0.820
_exptl_absorpt_correction_type multi-scan
_exptl_absorpt_process_details 'SADABS (Bruker-AXS)'
_exptl_crystal_colour colourless
_exptl_crystal_density_diffrn 1.147
_exptl_crystal_density_method 'not measured'
_exptl_crystal_description block
_exptl_crystal_F_000 860
_exptl_crystal_size_max 0.26
_exptl_crystal_size_mid 0.24
_exptl_crystal_size_min 0.2
_refine_diff_density_max 0.688
_refine_diff_density_min -0.277
_refine_diff_density_rms 0.06
_refine_ls_extinction_method none
_refine_ls_goodness_of_fit_ref 1.023
_refine_ls_hydrogen_treatment constr
_refine_ls_matrix_type full
_refine_ls_number_parameters 495
_refine_ls_number_reflns 11955
_refine_ls_number_restraints 5
_refine_ls_restrained_S_all 1.023
_refine_ls_R_factor_all 0.0519
_refine_ls_R_factor_gt 0.038
_refine_ls_shift/su_max 0.001
_refine_ls_shift/su_mean 0
_refine_ls_structure_factor_coef Fsqd
_refine_ls_weighting_details 'calc w=1/[\s^2^(Fo^2^)+(0.0489P)^2^+0.5330P] where P=(Fo^2^+2Fc^2^)/3'
_refine_ls_weighting_scheme calc
_refine_ls_wR_factor_gt 0.0899
_refine_ls_wR_factor_ref 0.096
_reflns_number_gt 9771
_reflns_number_total 11955
_reflns_threshold_expression >2/sigma(I)
_cod_data_source_file ic1014913_si_001_1.cif
_cod_data_source_block 4
_cod_database_code 4317037

loop_
_symmetry_equiv_pos_as_xyz
'x, y, z'
'-x, -y, -z'

loop_
_atom_site_label
_atom_site_type_symbol
_atom_site_fract_x
_atom_site_fract_y
_atom_site_fract_z
_atom_site_U_iso_or_equiv
_atom_site_adp_type
_atom_site_occupancy
_atom_site_symmetry_multiplicity
_atom_site_calc_flag
_atom_site_refinement_flags
_atom_site_disorder_assembly
_atom_site_disorder_group
C1 C 0.42485(17) -0.01220(14) 0.30082(7) 0.0217(3) Uani 1 1 d . . .
C2 C 0.56961(17) -0.04528(14) 0.29845(7) 0.0230(3) Uani 1 1 d . . .
C3 C 0.62256(18) -0.12907(15) 0.33311(7) 0.0265(3) Uani 1 1 d . . .
H3 H 0.7204 -0.1494 0.3313 0.032 Uiso 1 1 calc R . .
C5 C 0.39496(18) -0.15317(16) 0.37081(7) 0.0284(3) Uani 1 1 d . . .
H5 H 0.3345 -0.19 0.3956 0.034 Uiso 1 1 calc R . .
C6 C 0.33541(17) -0.07035(15) 0.33678(7) 0.0245(3) Uani 1 1 d . . .
C7 C 0.67347(17) 0.00264(15) 0.25811(7) 0.0243(3) Uani 1 1 d . . .
H7 H 0.6184 0.0549 0.2337 0.029 Uiso 1 1 calc R . .
C8 C 0.7267(2) -0.10288(17) 0.21588(8) 0.0328(4) Uani 1 1 d . . .
H8A H 0.7835 -0.1547 0.2385 0.049 Uiso 1 1 calc R . .
H8B H 0.7879 -0.0686 0.1889 0.049 Uiso 1 1 calc R . .
H8C H 0.6427 -0.1527 0.1933 0.049 Uiso 1 1 calc R . .
C9 C 0.80347(19) 0.08393(17) 0.29273(8) 0.0328(4) Uani 1 1 d . . .
H9A H 0.7681 0.153 0.3181 0.049 Uiso 1 1 calc R . .
H9B H 0.8652 0.1157 0.2652 0.049 Uiso 1 1 calc R . .
H9C H 0.8602 0.035 0.317 0.049 Uiso 1 1 calc R . .
C4 C 0.53722(18) -0.18373(16) 0.37007(7) 0.0278(3) Uani 1 1 d D B .
C10 C 0.5955(2) -0.27538(17) 0.40751(8) 0.0334(4) Uani 1 1 d D . .
H10 H 0.5107 -0.326 0.4179 0.04 Uiso 1 1 calc R A 1
C11 C 0.6758(7) -0.2026(5) 0.4648(2) 0.0527(8) Uani 0.57 1 d PD B 1
H11A H 0.7574 -0.1502 0.4555 0.079 Uiso 0.57 1 calc PR B 1
H11B H 0.7127 -0.2603 0.4898 0.079 Uiso 0.57 1 calc PR B 1
H11C H 0.6084 -0.1511 0.4857 0.079 Uiso 0.57 1 calc PR B 1
C12 C 0.6983(6) -0.3638(4) 0.3771(2) 0.0527(8) Uani 0.57 1 d PD B 1
H12A H 0.6508 -0.4041 0.3387 0.079 Uiso 0.57 1 calc PR B 1
H12B H 0.7208 -0.4264 0.4017 0.079 Uiso 0.57 1 calc PR B 1
H12C H 0.7886 -0.3171 0.3716 0.079 Uiso 0.57 1 calc PR B 1
C11' C 0.7146(9) -0.2225(7) 0.4532(3) 0.0527(8) Uani 0.43 1 d PD B 2
H11D H 0.8044 -0.2093 0.4347 0.079 Uiso 0.43 1 calc PR B 2
H11E H 0.7295 -0.2796 0.4814 0.079 Uiso 0.43 1 calc PR B 2
H11F H 0.6887 -0.1437 0.4739 0.079 Uiso 0.43 1 calc PR B 2
C12' C 0.6373(8) -0.3892(6) 0.3676(3) 0.0527(8) Uani 0.43 1 d PD B 2
H12D H 0.5497 -0.4323 0.3445 0.079 Uiso 0.43 1 calc PR B 2
H12E H 0.6829 -0.4446 0.3918 0.079 Uiso 0.43 1 calc PR B 2
H12F H 0.7059 -0.3637 0.341 0.079 Uiso 0.43 1 calc PR B 2
C13 C 0.17473(18) -0.05150(17) 0.34123(8) 0.0288(4) Uani 1 1 d . . .
H13 H 0.1419 -0.0028 0.3101 0.035 Uiso 1 1 calc R . .
C14 C 0.0810(2) -0.17494(19) 0.33025(10) 0.0407(5) Uani 1 1 d . . .
H14A H 0.0988 -0.2221 0.2924 0.061 Uiso 1 1 calc R . .
H14B H -0.0222 -0.1594 0.3296 0.061 Uiso 1 1 calc R . .
H14C H 0.1065 -0.2221 0.3618 0.061 Uiso 1 1 calc R . .
C15 C 0.1528(2) 0.0225(2) 0.40109(9) 0.0410(5) Uani 1 1 d . . .
H15A H 0.1812 -0.0247 0.4323 0.062 Uiso 1 1 calc R . .
H15B H 0.0502 0.0388 0.4021 0.062 Uiso 1 1 calc R . .
H15C H 0.2132 0.1009 0.4072 0.062 Uiso 1 1 calc R . .
C16 C 0.25943(18) 0.03740(15) 0.17590(7) 0.0259(3) Uani 1 1 d . . .
C17 C 0.1372(2) -0.05528(18) 0.18586(8) 0.0382(4) Uani 1 1 d . . .
H17A H 0.0669 -0.0121 0.209 0.057 Uiso 1 1 calc R . .
H17B H 0.1783 -0.1173 0.2072 0.057 Uiso 1 1 calc R . .
H17C H 0.0882 -0.0959 0.1478 0.057 Uiso 1 1 calc R . .
C18 C 0.3668(2) -0.0309(3) 0.13918(9) 0.0548(6) Uani 1 1 d . . .
H18A H 0.3152 -0.0746 0.1022 0.082 Uiso 1 1 calc R . .
H18B H 0.4117 -0.0903 0.1611 0.082 Uiso 1 1 calc R . .
H18C H 0.4426 0.0284 0.1306 0.082 Uiso 1 1 calc R . .
C19 C 0.1935(3) 0.13407(19) 0.14351(10) 0.0484(6) Uani 1 1 d . . .
H19A H 0.1373 0.0933 0.1069 0.073 Uiso 1 1 calc R . .
H19B H 0.2716 0.1904 0.1343 0.073 Uiso 1 1 calc R . .
H19C H 0.1293 0.1807 0.1685 0.073 Uiso 1 1 calc R . .
C20 C 0.50555(17) 0.25309(15) 0.25953(7) 0.0258(3) Uani 1 1 d . . .
H20 H 0.5565 0.2601 0.2976 0.031 Uiso 1 1 calc R . .
C21 C 0.50034(18) 0.36353(15) 0.15226(7) 0.0267(3) Uani 1 1 d . . .
C22 C 0.56508(19) 0.30034(16) 0.10331(8) 0.0300(4) Uani 1 1 d . . .
C23 C 0.4852(2) 0.28243(17) 0.04827(8) 0.0323(4) Uani 1 1 d . . .
H23 H 0.5241 0.2354 0.0162 0.039 Uiso 1 1 calc R . .
C24 C 0.3519(2) 0.32963(16) 0.03780(7) 0.0296(4) Uani 1 1 d . . .
C25 C 0.30409(19) 0.40729(16) 0.08383(8) 0.0293(4) Uani 1 1 d . . .
H25 H 0.2187 0.448 0.0764 0.035 Uiso 1 1 calc R . .
C26 C 0.37560(19) 0.42877(15) 0.14083(7) 0.0270(3) Uani 1 1 d . . .
C27 C 0.7241(2) 0.26144(18) 0.10642(9) 0.0356(4) Uani 1 1 d . . .
C28 C 0.7464(2) 0.1556(2) 0.14131(10) 0.0428(5) Uani 1 1 d . . .
H28A H 0.6764 0.0854 0.1248 0.064 Uiso 1 1 calc R . .
H28B H 0.7316 0.183 0.1826 0.064 Uiso 1 1 calc R . .
H28C H 0.8457 0.1306 0.1389 0.064 Uiso 1 1 calc R . .
C29 C 0.7713(3) 0.2169(3) 0.04481(10) 0.0574(6) Uani 1 1 d . . .
H29A H 0.8739 0.1995 0.0485 0.086 Uiso 1 1 calc R . .
H29B H 0.7586 0.2811 0.0203 0.086 Uiso 1 1 calc R . .
H29C H 0.7113 0.1417 0.0265 0.086 Uiso 1 1 calc R . .
C30 C 0.8298(2) 0.3733(2) 0.13421(12) 0.0521(6) Uani 1 1 d . . .
H30A H 0.811 0.3991 0.1752 0.078 Uiso 1 1 calc R . .
H30B H 0.8154 0.4414 0.1121 0.078 Uiso 1 1 calc R . .
H30C H 0.9303 0.3507 0.133 0.078 Uiso 1 1 calc R . .
C31 C 0.2673(2) 0.30017(18) -0.02366(8) 0.0370(4) Uani 1 1 d . . .
C32 C 0.2318(3) 0.1599(2) -0.03914(11) 0.0625(7) Uani 1 1 d . . .
H32A H 0.3224 0.1188 -0.0382 0.094 Uiso 1 1 calc R . .
H32B H 0.1795 0.1397 -0.0786 0.094 Uiso 1 1 calc R . .
H32C H 0.1708 0.132 -0.0104 0.094 Uiso 1 1 calc R . .
C33 C 0.3620(3) 0.3446(2) -0.06894(9) 0.0512(6) Uani 1 1 d . . .
H33A H 0.3903 0.433 -0.0574 0.077 Uiso 1 1 calc R . .
H33B H 0.3065 0.3299 -0.1078 0.077 Uiso 1 1 calc R . .
H33C H 0.4495 0.2993 -0.0704 0.077 Uiso 1 1 calc R . .
C34 C 0.1247(2) 0.3623(2) -0.02693(9) 0.0508(6) Uani 1 1 d . . .
H34A H 0.0641 0.337 0.0025 0.076 Uiso 1 1 calc R . .
H34B H 0.0728 0.3378 -0.0663 0.076 Uiso 1 1 calc R . .
H34C H 0.1458 0.452 -0.0191 0.076 Uiso 1 1 calc R . .
C35 C 0.3202(2) 0.52932(16) 0.18628(8) 0.0319(4) Uani 1 1 d . . .
C36 C 0.4460(3) 0.62498(19) 0.21302(10) 0.0478(5) Uani 1 1 d . . .
H36A H 0.4088 0.6912 0.2396 0.072 Uiso 1 1 calc R . .
H36B H 0.49 0.6594 0.1815 0.072 Uiso 1 1 calc R . .
H36C H 0.5194 0.5854 0.2351 0.072 Uiso 1 1 calc R . .
C37 C 0.2041(3) 0.60147(19) 0.15728(10) 0.0472(5) Uani 1 1 d . . .
H37A H 0.1185 0.5452 0.1411 0.071 Uiso 1 1 calc R . .
H37B H 0.2444 0.638 0.1255 0.071 Uiso 1 1 calc R . .
H37C H 0.1756 0.6669 0.1868 0.071 Uiso 1 1 calc R . .
C38 C 0.2472(3) 0.4754(2) 0.23468(10) 0.0454(5) Uani 1 1 d . . .
H38A H 0.1676 0.4143 0.2168 0.068 Uiso 1 1 calc R . .
H38B H 0.2084 0.5416 0.2607 0.068 Uiso 1 1 calc R . .
H38C H 0.319 0.4358 0.2576 0.068 Uiso 1 1 calc R . .
C39 C -0.0111(2) 0.4132(2) 0.34388(11) 0.0535(6) Uani 1 1 d . . .
H39A H -0.0135 0.3881 0.3827 0.08 Uiso 1 1 calc R . .
H39B H -0.1102 0.4247 0.3281 0.08 Uiso 1 1 calc R . .
H39C H 0.0498 0.4908 0.3476 0.08 Uiso 1 1 calc R . .
C40 C 0.17986(19) 0.28173(16) 0.32178(8) 0.0294(4) Uani 1 1 d . . .
C41 C 0.2703(2) 0.33912(18) 0.36832(8) 0.0342(4) Uani 1 1 d . . .
H41 H 0.246 0.4142 0.39 0.041 Uiso 1 1 calc R . .
C42 C 0.4888(2) 0.35299(19) 0.42560(8) 0.0379(4) Uani 1 1 d . . .
H42 H 0.4664 0.4332 0.4421 0.045 Uiso 1 1 calc R . .
C43 C 0.6248(2) 0.30682(19) 0.44780(8) 0.0360(4) Uani 1 1 d . . .
C44 C 0.6508(2) 0.1828(2) 0.43468(9) 0.0410(5) Uani 1 1 d . . .
H44 H 0.5789 0.1259 0.4113 0.049 Uiso 1 1 calc R . .
C45 C 0.7805(2) 0.1424(2) 0.45552(10) 0.0467(5) Uani 1 1 d . . .
H45 H 0.7979 0.058 0.4458 0.056 Uiso 1 1 calc R . .
C46 C 0.8855(2) 0.2237(2) 0.49042(9) 0.0476(5) Uani 1 1 d . . .
H46 H 0.9744 0.1951 0.5046 0.057 Uiso 1 1 calc R . .
C47 C 0.8608(2) 0.3462(2) 0.50455(9) 0.0485(5) Uani 1 1 d . . .
H47 H 0.9326 0.4021 0.5285 0.058 Uiso 1 1 calc R . .
C48 C 0.7307(2) 0.3882(2) 0.48371(9) 0.0422(5) Uani 1 1 d . . .
H48 H 0.7136 0.4725 0.4939 0.051 Uiso 1 1 calc R . .
N1 N 0.39867(17) 0.28936(15) 0.38484(7) 0.0333(3) Uani 1 1 d . . .
P1 P 0.58349(5) 0.36457(4) 0.22843(2) 0.03031(10) Uani 1 1 d . . .
Ge1 Ge 0.357661(18) 0.114540(15) 0.253880(7) 0.02146(6) Uani 1 1 d . . .
O1 O 0.19979(12) 0.18161(11) 0.28485(5) 0.0300(3) Uani 1 1 d . . .
O2 O 0.04806(13) 0.31980(12) 0.30493(6) 0.0358(3) Uani 1 1 d . . .

loop_
_atom_site_aniso_label
_atom_site_aniso_U_11
_atom_site_aniso_U_22
_atom_site_aniso_U_33
_atom_site_aniso_U_23
_atom_site_aniso_U_13
_atom_site_aniso_U_12
C1 0.0221(7) 0.0228(7) 0.0200(7) 0.0044(6) 0.0004(6) 0.0015(6)
C2 0.0217(7) 0.0236(8) 0.0233(7) 0.0049(6) -0.0004(6) -0.0003(6)
C3 0.0208(8) 0.0298(8) 0.0299(8) 0.0085(7) 0.0000(6) 0.0033(6)
C5 0.0273(8) 0.0321(9) 0.0282(8) 0.0128(7) 0.0033(7) 0.0004(7)
C6 0.0221(8) 0.0280(8) 0.0236(8) 0.0051(6) 0.0024(6) 0.0020(6)
C7 0.0204(7) 0.0274(8) 0.0261(8) 0.0085(6) 0.0017(6) 0.0017(6)
C8 0.0307(9) 0.0349(10) 0.0348(9) 0.0076(8) 0.0086(7) 0.0044(7)
C9 0.0250(8) 0.0346(9) 0.0385(10) 0.0094(8) 0.0002(7) -0.0031(7)
C4 0.0280(8) 0.0287(8) 0.0274(8) 0.0099(7) -0.0022(7) 0.0019(7)
C10 0.0321(9) 0.0355(10) 0.0361(9) 0.0185(8) 0.0004(7) 0.0030(7)
C11 0.077(3) 0.0443(14) 0.0376(13) 0.0098(12) -0.0114(13) 0.0218(12)
C12 0.077(3) 0.0443(14) 0.0376(13) 0.0098(12) -0.0114(13) 0.0218(12)
C11' 0.077(3) 0.0443(14) 0.0376(13) 0.0098(12) -0.0114(13) 0.0218(12)
C12' 0.077(3) 0.0443(14) 0.0376(13) 0.0098(12) -0.0114(13) 0.0218(12)
C13 0.0232(8) 0.0365(9) 0.0300(8) 0.0133(7) 0.0053(6) 0.0047(7)
C14 0.0256(9) 0.0449(11) 0.0542(12) 0.0180(9) 0.0040(8) -0.0017(8)
C15 0.0408(11) 0.0524(12) 0.0345(10) 0.0124(9) 0.0133(8) 0.0129(9)
C16 0.0255(8) 0.0264(8) 0.0248(8) 0.0044(6) -0.0014(6) 0.0002(6)
C17 0.0434(11) 0.0344(10) 0.0330(9) 0.0045(8) -0.0033(8) -0.0120(8)
C18 0.0368(11) 0.0855(18) 0.0342(11) -0.0146(11) 0.0019(9) 0.0064(11)
C19 0.0587(13) 0.0367(11) 0.0454(12) 0.0161(9) -0.0253(10) -0.0093(10)
C20 0.0256(8) 0.0262(8) 0.0251(8) 0.0050(6) -0.0007(6) 0.0016(6)
C21 0.0306(9) 0.0213(8) 0.0283(8) 0.0079(6) 0.0008(7) -0.0037(6)
C22 0.0312(9) 0.0272(8) 0.0340(9) 0.0124(7) 0.0050(7) 0.0007(7)
C23 0.0398(10) 0.0300(9) 0.0285(9) 0.0058(7) 0.0086(7) 0.0038(7)
C24 0.0385(10) 0.0257(8) 0.0253(8) 0.0085(7) 0.0029(7) -0.0017(7)
C25 0.0331(9) 0.0254(8) 0.0307(9) 0.0091(7) 0.0023(7) 0.0018(7)
C26 0.0334(9) 0.0201(8) 0.0280(8) 0.0077(6) 0.0026(7) -0.0026(6)
C27 0.0303(9) 0.0397(10) 0.0417(10) 0.0181(8) 0.0098(8) 0.0039(8)
C28 0.0367(11) 0.0437(11) 0.0563(13) 0.0239(10) 0.0152(9) 0.0120(9)
C29 0.0465(13) 0.0831(18) 0.0532(14) 0.0264(13) 0.0228(11) 0.0220(12)
C30 0.0327(11) 0.0514(13) 0.0766(16) 0.0278(12) 0.0042(10) -0.0038(9)
C31 0.0470(11) 0.0371(10) 0.0262(9) 0.0066(7) -0.0012(8) 0.0013(8)
C32 0.0900(19) 0.0440(13) 0.0445(13) -0.0001(10) -0.0187(13) -0.0094(13)
C33 0.0604(14) 0.0666(15) 0.0296(10) 0.0138(10) 0.0069(9) 0.0097(12)
C34 0.0465(12) 0.0722(16) 0.0334(10) 0.0129(10) -0.0055(9) 0.0051(11)
C35 0.0429(10) 0.0227(8) 0.0302(9) 0.0050(7) 0.0035(7) 0.0028(7)
C36 0.0581(14) 0.0319(10) 0.0481(12) -0.0048(9) 0.0031(10) -0.0057(9)
C37 0.0657(14) 0.0322(10) 0.0445(12) 0.0047(9) 0.0029(10) 0.0168(10)
C38 0.0561(13) 0.0384(11) 0.0482(12) 0.0143(9) 0.0208(10) 0.0131(10)
C39 0.0446(12) 0.0520(13) 0.0634(15) -0.0028(11) 0.0101(11) 0.0228(10)
C40 0.0294(9) 0.0275(8) 0.0336(9) 0.0087(7) 0.0089(7) 0.0045(7)
C41 0.0366(10) 0.0332(9) 0.0334(9) 0.0032(7) 0.0066(8) 0.0090(8)
C42 0.0408(11) 0.0406(11) 0.0312(9) -0.0006(8) 0.0048(8) 0.0089(8)
C43 0.0362(10) 0.0457(11) 0.0254(8) 0.0040(8) 0.0031(7) 0.0028(8)
C44 0.0414(11) 0.0449(11) 0.0346(10) 0.0026(8) -0.0020(8) 0.0034(9)
C45 0.0472(12) 0.0498(13) 0.0438(11) 0.0097(10) 0.0000(9) 0.0097(10)
C46 0.0391(11) 0.0640(15) 0.0410(11) 0.0143(10) -0.0024(9) 0.0080(10)
C47 0.0401(11) 0.0639(15) 0.0376(11) 0.0050(10) -0.0038(9) -0.0053(10)
C48 0.0459(12) 0.0452(12) 0.0325(10) 0.0002(8) 0.0018(8) 0.0004(9)
N1 0.0330(8) 0.0368(8) 0.0312(8) 0.0066(6) 0.0056(6) 0.0051(7)
P1 0.0329(2) 0.0274(2) 0.0291(2) 0.00800(18) -0.00422(18) -0.00710(18)
Ge1 0.02089(9) 0.02119(9) 0.02243(9) 0.00514(6) -0.00008(6) 0.00204(6)
O1 0.0246(6) 0.0258(6) 0.0386(7) 0.0001(5) 0.0041(5) 0.0045(5)
O2 0.0290(6) 0.0343(7) 0.0445(7) 0.0037(6) 0.0049(5) 0.0106(5)

loop_
_atom_type_symbol
_atom_type_description
_atom_type_scat_dispersion_real
_atom_type_scat_dispersion_imag
_atom_type_scat_source
C C 0.0033 0.0016 'International Tables Vol C Tables 4.2.6.8 and 6.1.1.4'
H H 0 0 'International Tables Vol C Tables 4.2.6.8 and 6.1.1.4'
N N 0.0061 0.0033 'International Tables Vol C Tables 4.2.6.8 and 6.1.1.4'
P P 0.1023 0.0942 'International Tables Vol C Tables 4.2.6.8 and 6.1.1.4'
Ge Ge 0.1547 1.8001 'International Tables Vol C Tables 4.2.6.8 and 6.1.1.4'
O O 0.0106 0.006 'International Tables Vol C Tables 4.2.6.8 and 6.1.1.4'

loop_
_geom_angle_atom_site_label_1
_geom_angle_atom_site_label_2
_geom_angle_atom_site_label_3
_geom_angle
_geom_angle_site_symmetry_1
_geom_angle_site_symmetry_3
_geom_angle_publ_flag
C2 C1 C6 118.14(14) . . ?
C2 C1 Ge1 118.48(11) . . ?
C6 C1 Ge1 123.38(11) . . ?
C3 C2 C1 119.97(15) . . ?
C3 C2 C7 116.49(14) . . ?
C1 C2 C7 123.52(14) . . ?
C4 C3 C2 122.39(15) . . ?
C4 C3 H3 118.8 . . ?
C2 C3 H3 118.8 . . ?
C4 C5 C6 123.14(16) . . ?
C4 C5 H5 118.4 . . ?
C6 C5 H5 118.4 . . ?
C5 C6 C1 119.21(14) . . ?
C5 C6 C13 116.01(14) . . ?
C1 C6 C13 124.77(14) . . ?
C2 C7 C9 112.07(14) . . ?
C2 C7 C8 111.68(14) . . ?
C9 C7 C8 110.31(14) . . ?
C2 C7 H7 107.5 . . ?
C9 C7 H7 107.5 . . ?
C8 C7 H7 107.5 . . ?
C7 C8 H8A 109.5 . . ?
C7 C8 H8B 109.5 . . ?
H8A C8 H8B 109.5 . . ?
C7 C8 H8C 109.5 . . ?
H8A C8 H8C 109.5 . . ?
H8B C8 H8C 109.5 . . ?
C7 C9 H9A 109.5 . . ?
C7 C9 H9B 109.5 . . ?
H9A C9 H9B 109.5 . . ?
C7 C9 H9C 109.5 . . ?
H9A C9 H9C 109.5 . . ?
H9B C9 H9C 109.5 . . ?
C5 C4 C3 117.07(15) . . ?
C5 C4 C10 120.84(16) . . ?
C3 C4 C10 122.08(15) . . ?
C11' C10 C4 114.3(3) . . ?
C11' C10 C12' 112.3(3) . . ?
C4 C10 C12' 109.7(2) . . ?
C4 C10 C11 108.4(2) . . ?
C12' C10 C11 129.9(3) . . ?
C11' C10 C12 90.6(3) . . ?
C4 C10 C12 114.4(2) . . ?
C11 C10 C12 109.4(3) . . ?
C11' C10 H10 120.2 . . ?
C4 C10 H10 108.2 . . ?
C12' C10 H10 89.3 . . ?
C11 C10 H10 108.2 . . ?
C12 C10 H10 108.2 . . ?
C10 C11 H11A 109.5 . . ?
C10 C11 H11B 109.5 . . ?
H11A C11 H11B 109.5 . . ?
C10 C11 H11C 109.5 . . ?
H11A C11 H11C 109.5 . . ?
H11B C11 H11C 109.5 . . ?
C10 C12 H12A 109.5 . . ?
C10 C12 H12B 109.5 . . ?
H12A C12 H12B 109.5 . . ?
C10 C12 H12C 109.5 . . ?
H12A C12 H12C 109.5 . . ?
H12B C12 H12C 109.5 . . ?
C10 C11' H11D 109.5 . . ?
C10 C11' H11E 109.5 . . ?
H11D C11' H11E 109.5 . . ?
C10 C11' H11F 109.5 . . ?
H11D C11' H11F 109.5 . . ?
H11E C11' H11F 109.5 . . ?
C10 C12' H12D 109.5 . . ?
C10 C12' H12E 109.5 . . ?
H12D C12' H12E 109.5 . . ?
C10 C12' H12F 109.5 . . ?
H12D C12' H12F 109.5 . . ?
H12E C12' H12F 109.5 . . ?
C6 C13 C15 110.66(15) . . ?
C6 C13 C14 111.57(15) . . ?
C15 C13 C14 110.66(16) . . ?
C6 C13 H13 107.9 . . ?
C15 C13 H13 107.9 . . ?
C14 C13 H13 107.9 . . ?
C13 C14 H14A 109.5 . . ?
C13 C14 H14B 109.5 . . ?
H14A C14 H14B 109.5 . . ?
C13 C14 H14C 109.5 . . ?
H14A C14 H14C 109.5 . . ?
H14B C14 H14C 109.5 . . ?
C13 C15 H15A 109.5 . . ?
C13 C15 H15B 109.5 . . ?
H15A C15 H15B 109.5 . . ?
C13 C15 H15C 109.5 . . ?
H15A C15 H15C 109.5 . . ?
H15B C15 H15C 109.5 . . ?
C19 C16 C18 110.14(18) . . ?
C19 C16 C17 108.81(15) . . ?
C18 C16 C17 108.83(16) . . ?
C19 C16 Ge1 110.76(12) . . ?
C18 C16 Ge1 110.25(12) . . ?
C17 C16 Ge1 107.99(11) . . ?
C16 C17 H17A 109.5 . . ?
C16 C17 H17B 109.5 . . ?
H17A C17 H17B 109.5 . . ?
C16 C17 H17C 109.5 . . ?
H17A C17 H17C 109.5 . . ?
H17B C17 H17C 109.5 . . ?
C16 C18 H18A 109.5 . . ?
C16 C18 H18B 109.5 . . ?
H18A C18 H18B 109.5 . . ?
C16 C18 H18C 109.5 . . ?
H18A C18 H18C 109.5 . . ?
H18B C18 H18C 109.5 . . ?
C16 C19 H19A 109.5 . . ?
C16 C19 H19B 109.5 . . ?
H19A C19 H19B 109.5 . . ?
C16 C19 H19C 109.5 . . ?
H19A C19 H19C 109.5 . . ?
H19B C19 H19C 109.5 . . ?
P1 C20 Ge1 148.87(10) . . ?
P1 C20 H20 105.6 . . ?
Ge1 C20 H20 105.6 . . ?
C26 C21 C22 118.61(15) . . ?
C26 C21 P1 121.38(13) . . ?
C22 C21 P1 119.96(13) . . ?
C23 C22 C21 117.74(16) . . ?
C23 C22 C27 117.66(16) . . ?
C21 C22 C27 124.34(16) . . ?
C24 C23 C22 123.52(17) . . ?
C24 C23 H23 118.2 . . ?
C22 C23 H23 118.2 . . ?
C25 C24 C23 117.06(16) . . ?
C25 C24 C31 122.70(16) . . ?
C23 C24 C31 120.17(16) . . ?
C24 C25 C26 123.11(16) . . ?
C24 C25 H25 118.4 . . ?
C26 C25 H25 118.4 . . ?
C25 C26 C21 118.16(16) . . ?
C25 C26 C35 117.45(15) . . ?
C21 C26 C35 124.24(15) . . ?
C28 C27 C30 109.24(17) . . ?
C28 C27 C29 105.86(17) . . ?
C30 C27 C29 106.57(18) . . ?
C28 C27 C22 113.26(15) . . ?
C30 C27 C22 109.53(16) . . ?
C29 C27 C22 112.11(16) . . ?
C27 C28 H28A 109.5 . . ?
C27 C28 H28B 109.5 . . ?
H28A C28 H28B 109.5 . . ?
C27 C28 H28C 109.5 . . ?
H28A C28 H28C 109.5 . . ?
H28B C28 H28C 109.5 . . ?
C27 C29 H29A 109.5 . . ?
C27 C29 H29B 109.5 . . ?
H29A C29 H29B 109.5 . . ?
C27 C29 H29C 109.5 . . ?
H29A C29 H29C 109.5 . . ?
H29B C29 H29C 109.5 . . ?
C27 C30 H30A 109.5 . . ?
C27 C30 H30B 109.5 . . ?
H30A C30 H30B 109.5 . . ?
C27 C30 H30C 109.5 . . ?
H30A C30 H30C 109.5 . . ?
H30B C30 H30C 109.5 . . ?
C34 C31 C32 108.46(19) . . ?
C34 C31 C24 112.54(16) . . ?
C32 C31 C24 108.61(16) . . ?
C34 C31 C33 108.32(17) . . ?
C32 C31 C33 109.61(19) . . ?
C24 C31 C33 109.27(16) . . ?
C31 C32 H32A 109.5 . . ?
C31 C32 H32B 109.5 . . ?
H32A C32 H32B 109.5 . . ?
C31 C32 H32C 109.5 . . ?
H32A C32 H32C 109.5 . . ?
H32B C32 H32C 109.5 . . ?
C31 C33 H33A 109.5 . . ?
C31 C33 H33B 109.5 . . ?
H33A C33 H33B 109.5 . . ?
C31 C33 H33C 109.5 . . ?
H33A C33 H33C 109.5 . . ?
H33B C33 H33C 109.5 . . ?
C31 C34 H34A 109.5 . . ?
C31 C34 H34B 109.5 . . ?
H34A C34 H34B 109.5 . . ?
C31 C34 H34C 109.5 . . ?
H34A C34 H34C 109.5 . . ?
H34B C34 H34C 109.5 . . ?
C38 C35 C36 110.68(17) . . ?
C38 C35 C37 105.63(17) . . ?
C36 C35 C37 105.95(16) . . ?
C38 C35 C26 112.57(15) . . ?
C36 C35 C26 109.97(16) . . ?
C37 C35 C26 111.78(15) . . ?
C35 C36 H36A 109.5 . . ?
C35 C36 H36B 109.5 . . ?
H36A C36 H36B 109.5 . . ?
C35 C36 H36C 109.5 . . ?
H36A C36 H36C 109.5 . . ?
H36B C36 H36C 109.5 . . ?
C35 C37 H37A 109.5 . . ?
C35 C37 H37B 109.5 . . ?
H37A C37 H37B 109.5 . . ?
C35 C37 H37C 109.5 . . ?
H37A C37 H37C 109.5 . . ?
H37B C37 H37C 109.5 . . ?
C35 C38 H38A 109.5 . . ?
C35 C38 H38B 109.5 . . ?
H38A C38 H38B 109.5 . . ?
C35 C38 H38C 109.5 . . ?
H38A C38 H38C 109.5 . . ?
H38B C38 H38C 109.5 . . ?
O2 C39 H39A 109.5 . . ?
O2 C39 H39B 109.5 . . ?
H39A C39 H39B 109.5 . . ?
O2 C39 H39C 109.5 . . ?
H39A C39 H39C 109.5 . . ?
H39B C39 H39C 109.5 . . ?
O1 C40 C41 127.98(16) . . ?
O1 C40 O2 107.75(15) . . ?
C41 C40 O2 124.27(16) . . ?
C40 C41 N1 120.52(17) . . ?
C40 C41 H41 119.7 . . ?
N1 C41 H41 119.7 . . ?
N1 C42 C43 122.72(18) . . ?
N1 C42 H42 118.6 . . ?
C43 C42 H42 118.6 . . ?
C44 C43 C48 118.80(18) . . ?
C44 C43 C42 121.55(18) . . ?
C48 C43 C42 119.64(19) . . ?
C45 C44 C43 120.24(19) . . ?
C45 C44 H44 119.9 . . ?
C43 C44 H44 119.9 . . ?
C44 C45 C46 120.6(2) . . ?
C44 C45 H45 119.7 . . ?
C46 C45 H45 119.7 . . ?
C47 C46 C45 119.9(2) . . ?
C47 C46 H46 120.1 . . ?
C45 C46 H46 120.1 . . ?
C46 C47 C48 120.1(2) . . ?
C46 C47 H47 120 . . ?
C48 C47 H47 120 . . ?
C47 C48 C43 120.4(2) . . ?
C47 C48 H48 119.8 . . ?
C43 C48 H48 119.8 . . ?
C42 N1 C41 118.49(17) . . ?
C20 P1 C21 111.94(8) . . ?
O1 Ge1 C20 105.32(6) . . ?
O1 Ge1 C16 97.99(6) . . ?
C20 Ge1 C16 119.80(7) . . ?
O1 Ge1 C1 109.13(6) . . ?
C20 Ge1 C1 111.63(6) . . ?
C16 Ge1 C1 111.43(6) . . ?
C40 O1 Ge1 135.14(11) . . ?
C40 O2 C39 118.56(16) . . ?

loop_
_geom_bond_atom_site_label_1
_geom_bond_atom_site_label_2
_geom_bond_distance
_geom_bond_site_symmetry_2
_geom_bond_publ_flag
C1 C2 1.415(2) . ?
C1 C6 1.415(2) . ?
C1 Ge1 1.9953(15) . ?
C2 C3 1.398(2) . ?
C2 C7 1.522(2) . ?
C3 C4 1.390(2) . ?
C3 H3 0.95 . ?
C5 C4 1.381(2) . ?
C5 C6 1.403(2) . ?
C5 H5 0.95 . ?
C6 C13 1.525(2) . ?
C7 C9 1.534(2) . ?
C7 C8 1.536(2) . ?
C7 H7 1 . ?
C8 H8A 0.98 . ?
C8 H8B 0.98 . ?
C8 H8C 0.98 . ?
C9 H9A 0.98 . ?
C9 H9B 0.98 . ?
C9 H9C 0.98 . ?
C4 C10 1.524(2) . ?
C10 C11' 1.479(8) . ?
C10 C12' 1.531(7) . ?
C10 C11 1.538(6) . ?
C10 C12 1.542(5) . ?
C10 H10 1 . ?
C11 H11A 0.98 . ?
C11 H11B 0.98 . ?
C11 H11C 0.98 . ?
C12 H12A 0.98 . ?
C12 H12B 0.98 . ?
C12 H12C 0.98 . ?
C11' H11D 0.98 . ?
C11' H11E 0.98 . ?
C11' H11F 0.98 . ?
C12' H12D 0.98 . ?
C12' H12E 0.98 . ?
C12' H12F 0.98 . ?
C13 C15 1.531(3) . ?
C13 C14 1.537(3) . ?
C13 H13 1 . ?
C14 H14A 0.98 . ?
C14 H14B 0.98 . ?
C14 H14C 0.98 . ?
C15 H15A 0.98 . ?
C15 H15B 0.98 . ?
C15 H15C 0.98 . ?
C16 C19 1.523(2) . ?
C16 C18 1.525(3) . ?
C16 C17 1.529(2) . ?
C16 Ge1 1.9826(16) . ?
C17 H17A 0.98 . ?
C17 H17B 0.98 . ?
C17 H17C 0.98 . ?
C18 H18A 0.98 . ?
C18 H18B 0.98 . ?
C18 H18C 0.98 . ?
C19 H19A 0.98 . ?
C19 H19B 0.98 . ?
C19 H19C 0.98 . ?
C20 P1 1.6713(17) . ?
C20 Ge1 1.9613(16) . ?
C20 H20 0.95 . ?
C21 C26 1.426(2) . ?
C21 C22 1.434(2) . ?
C21 P1 1.8564(17) . ?
C22 C23 1.393(2) . ?
C22 C27 1.558(2) . ?
C23 C24 1.386(3) . ?
C23 H23 0.95 . ?
C24 C25 1.383(2) . ?
C24 C31 1.537(2) . ?
C25 C26 1.400(2) . ?
C25 H25 0.95 . ?
C26 C35 1.551(2) . ?
C27 C28 1.533(3) . ?
C27 C30 1.540(3) . ?
C27 C29 1.544(3) . ?
C28 H28A 0.98 . ?
C28 H28B 0.98 . ?
C28 H28C 0.98 . ?
C29 H29A 0.98 . ?
C29 H29B 0.98 . ?
C29 H29C 0.98 . ?
C30 H30A 0.98 . ?
C30 H30B 0.98 . ?
C30 H30C 0.98 . ?
C31 C34 1.528(3) . ?
C31 C32 1.537(3) . ?
C31 C33 1.539(3) . ?
C32 H32A 0.98 . ?
C32 H32B 0.98 . ?
C32 H32C 0.98 . ?
C33 H33A 0.98 . ?
C33 H33B 0.98 . ?
C33 H33C 0.98 . ?
C34 H34A 0.98 . ?
C34 H34B 0.98 . ?
C34 H34C 0.98 . ?
C35 C38 1.532(3) . ?
C35 C36 1.534(3) . ?
C35 C37 1.545(3) . ?
C36 H36A 0.98 . ?
C36 H36B 0.98 . ?
C36 H36C 0.98 . ?
C37 H37A 0.98 . ?
C37 H37B 0.98 . ?
C37 H37C 0.98 . ?
C38 H38A 0.98 . ?
C38 H38B 0.98 . ?
C38 H38C 0.98 . ?
C39 O2 1.430(2) . ?
C39 H39A 0.98 . ?
C39 H39B 0.98 . ?
C39 H39C 0.98 . ?
C40 O1 1.320(2) . ?
C40 C41 1.348(3) . ?
C40 O2 1.360(2) . ?
C41 N1 1.389(2) . ?
C41 H41 0.95 . ?
C42 N1 1.286(2) . ?
C42 C43 1.470(3) . ?
C42 H42 0.95 . ?
C43 C44 1.395(3) . ?
C43 C48 1.400(3) . ?
C44 C45 1.381(3) . ?
C44 H44 0.95 . ?
C45 C46 1.385(3) . ?
C45 H45 0.95 . ?
C46 C47 1.378(3) . ?
C46 H46 0.95 . ?
C47 C48 1.391(3) . ?
C47 H47 0.95 . ?
C48 H48 0.95 . ?
Ge1 O1 1.8328(12) . ?
